data_4084532
loop_
_publ_author_name
'Karthik, Vedhagiri'
'Gupta, Vivek'
'Anantharaman, Ganapathi'

_publ_section_title
;
 Synthesis of Imidazole-Based Functionalized Mesoionic Carbene Complexes
 of Palladium: Comparison of Donor Properties and Catalytic Activity
 toward Suzuki--Miyaura Coupling
;
_journal_issue 21
_journal_name_full Organometallics
_journal_page_first 6218
_journal_paper_doi 10.1021/om5009023
_journal_volume 33
_journal_year 2014
_chemical_formula_sum 'C17 H17 Au Cl2 I N2 P'
_chemical_formula_weight 675.06
_chemical_name_common 'Au-phosphine complex'
_chemical_name_systematic
; 
 ? 
;
_space_group_IT_number 2
_symmetry_cell_setting triclinic
_symmetry_space_group_name_Hall '-P 1'
_symmetry_space_group_name_H-M 'P -1'
_atom_sites_solution_hydrogens geom
_atom_sites_solution_primary direct
_atom_sites_solution_secondary difmap
_audit_creation_method SHELXL-97
_cell_angle_alpha 74.625(5)
_cell_angle_beta 80.041(5)
_cell_angle_gamma 82.634(5)
_cell_formula_units_Z 4
_cell_length_a 10.369(5)
_cell_length_b 12.624(5)
_cell_length_c 16.459(5)
_cell_measurement_reflns_used 7334
_cell_measurement_temperature 273(2)
_cell_measurement_theta_max 28.06
_cell_measurement_theta_min 2.36
_cell_volume 2038.3(14)
_computing_cell_refinement 'Bruker SMART'
_computing_data_collection 'Bruker SMART'
_computing_data_reduction 'Bruker SAINT'
_computing_molecular_graphics 'ORTEP 3v2'
_computing_structure_refinement 'SHELXL-97 (Sheldrick, 1997)'
_computing_structure_solution 'SHELXS-97 (Sheldrick, 1990)'
_diffrn_ambient_temperature 273(2)
_diffrn_measured_fraction_theta_full 0.995
_diffrn_measured_fraction_theta_max 0.995
_diffrn_measurement_device_type 'CCD area detector'
_diffrn_measurement_method 'phi and omega scans'
_diffrn_radiation_monochromator graphite
_diffrn_radiation_source 'fine-focus sealed tube'
_diffrn_radiation_type MoK\a
_diffrn_radiation_wavelength 0.71073
_diffrn_reflns_av_R_equivalents 0.0309
_diffrn_reflns_av_sigmaI/netI 0.0489
_diffrn_reflns_limit_h_max 12
_diffrn_reflns_limit_h_min -12
_diffrn_reflns_limit_k_max 12
_diffrn_reflns_limit_k_min -15
_diffrn_reflns_limit_l_max 18
_diffrn_reflns_limit_l_min -20
_diffrn_reflns_number 15157
_diffrn_reflns_theta_full 26.00
_diffrn_reflns_theta_max 26.00
_diffrn_reflns_theta_min 2.22
_exptl_absorpt_coefficient_mu 9.074
_exptl_absorpt_correction_T_max 0.3631
_exptl_absorpt_correction_T_min 0.2401
_exptl_absorpt_correction_type empirical
_exptl_absorpt_process_details sadabs
_exptl_crystal_colour COLORLESS
_exptl_crystal_density_diffrn 2.200
_exptl_crystal_density_method 'not measured'
_exptl_crystal_description Needle
_exptl_crystal_F_000 1256
_exptl_crystal_size_max 0.22
_exptl_crystal_size_mid 0.16
_exptl_crystal_size_min 0.14
_refine_diff_density_max 1.553
_refine_diff_density_min -1.000
_refine_diff_density_rms 0.151
_refine_ls_extinction_method none
_refine_ls_goodness_of_fit_ref 1.026
_refine_ls_hydrogen_treatment constr
_refine_ls_matrix_type full
_refine_ls_number_parameters 407
_refine_ls_number_reflns 7978
_refine_ls_number_restraints 0
_refine_ls_restrained_S_all 1.026
_refine_ls_R_factor_all 0.0550
_refine_ls_R_factor_gt 0.0374
_refine_ls_shift/su_max 0.002
_refine_ls_shift/su_mean 0.000
_refine_ls_structure_factor_coef Fsqd
_refine_ls_weighting_details 'calc w=1/[\s^2^(Fo^2^)+(0.0342P)^2^+2.2811P] where P=(Fo^2^+2Fc^2^)/3'
_refine_ls_weighting_scheme calc
_refine_ls_wR_factor_gt 0.0762
_refine_ls_wR_factor_ref 0.0821
_reflns_number_gt 6341
_reflns_number_total 7978
_reflns_threshold_expression >2sigma(I)
_cod_data_source_file om5009023_si_002.cif
_cod_data_source_block 19juna_0m
_cod_depositor_comments
;
The following automatic conversions were performed:

'_symmetry_cell_setting' value 'Triclinic' changed to 'triclinic'
according to
/home/saulius/struct/COD-crude-data--automatic-downloads/rss-feeds/ACS/lib/dictionaries/cif_core.dic
dictionary named 'cif_core.dic' version 2.4.2 from
2011-04-26.

'_exptl_absorpt_correction_type' value 'Empirical'
changed to 'empirical' according to
/home/saulius/struct/COD-crude-data--automatic-downloads/rss-feeds/ACS/lib/dictionaries/cif_core.dic
dictionary named 'cif_core.dic' version 2.4.2 from 2011-04-26.

Automatic conversion script
Id: cif_fix_values 2827 2014-09-09 07:05:25Z andrius 

 Adding full bibliography for 4084527--4084532.cif.
;
_cod_original_sg_symbol_Hall ' -P 1 '
_cod_original_sg_symbol_H-M 'P-1   '
_cod_database_code 4084532

loop_
_symmetry_equiv_pos_as_xyz
'x, y, z'
'-x, -y, -z'

loop_
_atom_site_label
_atom_site_type_symbol
_atom_site_fract_x
_atom_site_fract_y
_atom_site_fract_z
_atom_site_U_iso_or_equiv
_atom_site_adp_type
_atom_site_occupancy
_atom_site_symmetry_multiplicity
_atom_site_calc_flag
_atom_site_refinement_flags
Au1 Au 1.02047(3) 0.81821(2) 0.890222(16) 0.03934(9) Uani 1 1 d .
Au2 Au 0.96370(3) 0.41843(2) 0.404788(18) 0.04144(9) Uani 1 1 d .
C1 C 0.6647(6) 0.9562(6) 0.6662(4) 0.0364(16) Uani 1 1 d .
H1 H 0.5961 0.9812 0.6343 0.044 Uiso 1 1 calc R
C2 C 0.8625(6) 0.9262(5) 0.7032(4) 0.0307(14) Uani 1 1 d .
C3 C 0.7786(6) 0.8771(5) 0.7722(4) 0.0322(15) Uani 1 1 d .
C4 C 0.5269(6) 0.8597(7) 0.7942(5) 0.054(2) Uani 1 1 d .
H4A H 0.4971 0.9009 0.8363 0.082 Uiso 1 1 calc R
H4B H 0.5378 0.7826 0.8218 0.082 Uiso 1 1 calc R
H4C H 0.4632 0.8718 0.7560 0.082 Uiso 1 1 calc R
C6 C 0.8026(7) 0.6541(6) 0.8696(5) 0.0444(18) Uani 1 1 d .
C7 C 0.7936(7) 0.6273(7) 0.7948(5) 0.0494(19) Uani 1 1 d .
H7 H 0.7927 0.6823 0.7444 0.059 Uiso 1 1 calc R
C8 C 0.7861(8) 0.5196(8) 0.7947(7) 0.068(3) Uani 1 1 d .
H8 H 0.7822 0.5023 0.7437 0.082 Uiso 1 1 calc R
C9 C 0.7841(10) 0.4383(8) 0.8670(8) 0.082(3) Uani 1 1 d .
H9 H 0.7769 0.3661 0.8658 0.098 Uiso 1 1 calc R
C10 C 0.7926(11) 0.4624(8) 0.9414(7) 0.090(3) Uani 1 1 d .
H10 H 0.7920 0.4063 0.9912 0.109 Uiso 1 1 calc R
C11 C 0.8024(10) 0.5711(7) 0.9439(5) 0.074(3) Uani 1 1 d .
H11 H 0.8087 0.5873 0.9949 0.089 Uiso 1 1 calc R
C12 C 0.6968(7) 0.8234(6) 0.9591(4) 0.0359(15) Uani 1 1 d .
C13 C 0.5837(8) 0.7692(7) 0.9888(5) 0.053(2) Uani 1 1 d .
H13 H 0.5664 0.7159 0.9635 0.063 Uiso 1 1 calc R
C14 C 0.4960(8) 0.7940(8) 1.0562(5) 0.063(2) Uani 1 1 d .
H14 H 0.4182 0.7597 1.0740 0.075 Uiso 1 1 calc R
C15 C 0.5230(9) 0.8687(8) 1.0969(5) 0.062(2) Uani 1 1 d .
H15 H 0.4657 0.8824 1.1438 0.075 Uiso 1 1 calc R
C16 C 0.6353(9) 0.9231(7) 1.0681(5) 0.061(2) Uani 1 1 d .
H16 H 0.6531 0.9751 1.0946 0.074 Uiso 1 1 calc R
C17 C 0.7220(7) 0.9001(6) 0.9992(4) 0.0455(18) Uani 1 1 d .
H17 H 0.7980 0.9367 0.9800 0.055 Uiso 1 1 calc R
C18 C 0.6249(7) 0.7710(6) 0.4563(4) 0.0400(17) Uani 1 1 d .
H18 H 0.5881 0.8405 0.4616 0.048 Uiso 1 1 calc R
C19 C 0.6790(6) 0.5936(5) 0.4856(4) 0.0316(14) Uani 1 1 d .
C20 C 0.7371(6) 0.6364(5) 0.4056(4) 0.0328(15) Uani 1 1 d .
C21 C 0.7244(8) 0.8373(6) 0.3086(5) 0.052(2) Uani 1 1 d .
H21A H 0.6767 0.9054 0.3158 0.078 Uiso 1 1 calc R
H21B H 0.6959 0.8164 0.2630 0.078 Uiso 1 1 calc R
H21C H 0.8167 0.8467 0.2952 0.078 Uiso 1 1 calc R
C22 C 0.5367(8) 0.6708(7) 0.6010(5) 0.055(2) Uani 1 1 d .
H22A H 0.5022 0.7431 0.6067 0.083 Uiso 1 1 calc R
H22B H 0.5941 0.6386 0.6427 0.083 Uiso 1 1 calc R
H22C H 0.4657 0.6253 0.6095 0.083 Uiso 1 1 calc R
C23 C 0.9427(6) 0.6663(6) 0.2641(4) 0.0382(16) Uani 1 1 d .
C24 C 1.0359(7) 0.7072(6) 0.2952(5) 0.0455(18) Uani 1 1 d .
H24 H 1.0500 0.6776 0.3513 0.055 Uiso 1 1 calc R
C25 C 1.1093(8) 0.7916(7) 0.2446(6) 0.062(2) Uani 1 1 d .
H25 H 1.1727 0.8173 0.2664 0.074 Uiso 1 1 calc R
C26 C 1.0881(9) 0.8355(8) 0.1643(6) 0.073(3) Uani 1 1 d .
H26 H 1.1360 0.8930 0.1305 0.088 Uiso 1 1 calc R
C27 C 0.9968(9) 0.7970(7) 0.1312(5) 0.065(3) Uani 1 1 d .
H27 H 0.9832 0.8285 0.0752 0.078 Uiso 1 1 calc R
C28 C 0.9245(8) 0.7117(7) 0.1802(4) 0.0495(19) Uani 1 1 d .
H28 H 0.8639 0.6849 0.1568 0.059 Uiso 1 1 calc R
C29 C 0.7407(8) 0.5228(7) 0.2746(5) 0.0581(9) Uani 1 1 d .
C30 C 0.6227(8) 0.5811(7) 0.2570(5) 0.0581(9) Uani 1 1 d .
H30 H 0.5940 0.6429 0.2781 0.070 Uiso 1 1 calc R
C31 C 0.5469(9) 0.5482(7) 0.2083(5) 0.0581(9) Uani 1 1 d .
H31 H 0.4670 0.5875 0.1970 0.070 Uiso 1 1 calc R
C32 C 0.5893(8) 0.4580(7) 0.1768(5) 0.0581(9) Uani 1 1 d .
H32 H 0.5390 0.4369 0.1431 0.070 Uiso 1 1 calc R
C33 C 0.7024(8) 0.3998(7) 0.1941(5) 0.0581(9) Uani 1 1 d .
H33 H 0.7298 0.3382 0.1727 0.070 Uiso 1 1 calc R
C34 C 0.7802(9) 0.4301(7) 0.2438(5) 0.0581(9) Uani 1 1 d .
H34 H 0.8581 0.3883 0.2563 0.070 Uiso 1 1 calc R
Cl1 Cl 1.22223(19) 0.83269(19) 0.92216(13) 0.0584(5) Uani 1 1 d .
Cl2 Cl 1.0917(2) 0.26297(16) 0.45983(14) 0.0587(5) Uani 1 1 d .
Cl3 Cl 0.36581(18) 0.93043(17) 0.60847(13) 0.0524(5) Uani 1 1 d .
Cl4 Cl 0.6053(2) 0.20433(17) 0.66766(13) 0.0565(5) Uani 1 1 d .
I1 I 1.06715(4) 0.92397(4) 0.67852(3) 0.03656(11) Uani 1 1 d .
I2 I 0.67071(4) 0.42976(4) 0.55716(3) 0.03962(12) Uani 1 1 d .
N1 N 0.6533(5) 0.8963(5) 0.7460(3) 0.0337(12) Uani 1 1 d .
N3 N 0.6994(5) 0.7502(4) 0.3883(3) 0.0361(13) Uani 1 1 d .
N4 N 0.6101(5) 0.6787(5) 0.5160(3) 0.0364(13) Uani 1 1 d .
P1 P 0.81923(17) 0.79361(15) 0.87290(10) 0.0337(4) Uani 1 1 d .
P2 P 0.84445(17) 0.56361(15) 0.33632(11) 0.0355(4) Uani 1 1 d .
N2 N 0.7896(5) 0.9745(5) 0.6392(3) 0.0344(13) Uani 1 1 d .
C5 C 0.8345(7) 1.0418(8) 0.5545(4) 0.059(2) Uani 1 1 d .
H5A H 0.7613 1.0658 0.5234 0.088 Uiso 1 1 calc R
H5B H 0.8996 0.9990 0.5247 0.088 Uiso 1 1 calc R
H5C H 0.8720 1.1050 0.5597 0.088 Uiso 1 1 calc R

loop_
_atom_site_aniso_label
_atom_site_aniso_U_11
_atom_site_aniso_U_22
_atom_site_aniso_U_33
_atom_site_aniso_U_23
_atom_site_aniso_U_13
_atom_site_aniso_U_12
Au1 0.03382(15) 0.05041(19) 0.03362(15) -0.00647(12) -0.00703(11) -0.00855(12)
Au2 0.03736(16) 0.03973(17) 0.04425(16) -0.00732(12) -0.00948(12) 0.00573(12)
C1 0.032(4) 0.044(4) 0.031(3) -0.006(3) -0.007(3) 0.003(3)
C2 0.026(3) 0.039(4) 0.027(3) -0.006(3) -0.003(3) -0.004(3)
C3 0.026(3) 0.040(4) 0.034(3) -0.012(3) -0.006(3) -0.006(3)
C4 0.025(4) 0.071(6) 0.058(5) 0.001(4) -0.001(3) -0.013(4)
C6 0.045(4) 0.042(4) 0.045(4) -0.009(3) -0.009(3) -0.002(3)
C7 0.043(4) 0.051(5) 0.058(5) -0.023(4) -0.006(4) 0.002(4)
C8 0.051(5) 0.071(7) 0.096(7) -0.050(6) -0.004(5) -0.005(5)
C9 0.075(7) 0.048(6) 0.124(10) -0.036(6) 0.007(7) -0.012(5)
C10 0.114(9) 0.045(6) 0.091(8) 0.007(5) 0.006(7) -0.005(6)
C11 0.115(8) 0.054(6) 0.047(5) 0.000(4) -0.010(5) -0.014(6)
C12 0.040(4) 0.035(4) 0.029(3) 0.000(3) -0.008(3) -0.002(3)
C13 0.058(5) 0.060(5) 0.040(4) -0.008(4) -0.001(4) -0.023(4)
C14 0.044(5) 0.087(7) 0.044(5) 0.000(4) 0.011(4) -0.016(5)
C15 0.061(6) 0.073(6) 0.040(4) -0.005(4) 0.004(4) 0.005(5)
C16 0.073(6) 0.058(6) 0.052(5) -0.021(4) 0.000(4) 0.000(5)
C17 0.045(4) 0.046(5) 0.044(4) -0.009(3) -0.004(3) -0.005(4)
C18 0.048(4) 0.036(4) 0.040(4) -0.014(3) -0.013(3) 0.000(3)
C19 0.032(4) 0.028(4) 0.035(3) -0.006(3) -0.011(3) 0.001(3)
C20 0.032(4) 0.029(4) 0.038(4) -0.010(3) -0.009(3) 0.004(3)
C21 0.059(5) 0.034(4) 0.054(5) -0.003(3) -0.003(4) 0.004(4)
C22 0.072(6) 0.047(5) 0.044(4) -0.019(4) 0.001(4) 0.005(4)
C23 0.030(4) 0.047(4) 0.037(4) -0.010(3) -0.005(3) 0.002(3)
C24 0.049(5) 0.041(4) 0.044(4) -0.004(3) -0.010(4) -0.001(4)
C25 0.056(5) 0.060(6) 0.071(6) -0.015(5) -0.010(5) -0.015(4)
C26 0.061(6) 0.063(6) 0.082(7) 0.000(5) 0.006(5) -0.018(5)
C27 0.067(6) 0.067(6) 0.041(5) 0.011(4) 0.000(4) 0.004(5)
C28 0.048(5) 0.063(5) 0.036(4) -0.013(4) -0.007(3) 0.000(4)
C29 0.061(2) 0.062(2) 0.060(2) -0.0256(17) -0.0163(18) -0.0036(18)
C30 0.061(2) 0.062(2) 0.060(2) -0.0256(17) -0.0163(18) -0.0036(18)
C31 0.061(2) 0.062(2) 0.060(2) -0.0256(17) -0.0163(18) -0.0036(18)
C32 0.061(2) 0.062(2) 0.060(2) -0.0256(17) -0.0163(18) -0.0036(18)
C33 0.061(2) 0.062(2) 0.060(2) -0.0256(17) -0.0163(18) -0.0036(18)
C34 0.061(2) 0.062(2) 0.060(2) -0.0256(17) -0.0163(18) -0.0036(18)
Cl1 0.0393(10) 0.0819(16) 0.0580(12) -0.0142(10) -0.0118(9) -0.0204(10)
Cl2 0.0550(12) 0.0422(12) 0.0807(14) -0.0085(10) -0.0349(11) 0.0087(9)
Cl3 0.0367(10) 0.0560(12) 0.0709(13) -0.0256(10) -0.0168(9) 0.0052(9)
Cl4 0.0521(12) 0.0451(12) 0.0670(13) -0.0068(9) -0.0094(10) 0.0011(9)
I1 0.0263(2) 0.0513(3) 0.0295(2) -0.00521(19) -0.00333(17) -0.00501(19)
I2 0.0415(3) 0.0357(3) 0.0387(2) -0.00738(19) -0.0064(2) 0.0042(2)
N1 0.023(3) 0.041(3) 0.036(3) -0.010(2) -0.003(2) -0.004(2)
N3 0.039(3) 0.033(3) 0.040(3) -0.010(2) -0.015(3) -0.002(3)
N4 0.038(3) 0.032(3) 0.040(3) -0.014(3) -0.006(3) 0.006(3)
P1 0.0335(9) 0.0389(10) 0.0275(8) -0.0032(7) -0.0053(7) -0.0081(8)
P2 0.0328(9) 0.0371(10) 0.0359(9) -0.0097(8) -0.0074(8) 0.0035(8)
N2 0.028(3) 0.043(3) 0.028(3) -0.008(2) -0.001(2) 0.003(2)
C5 0.037(4) 0.097(7) 0.025(4) 0.008(4) -0.002(3) 0.005(4)

loop_
_atom_type_symbol
_atom_type_description
_atom_type_scat_dispersion_real
_atom_type_scat_dispersion_imag
_atom_type_scat_source
C C 0.0033 0.0016 'International Tables Vol C Tables 4.2.6.8 and 6.1.1.4'
H H 0.0000 0.0000 'International Tables Vol C Tables 4.2.6.8 and 6.1.1.4'
N N 0.0061 0.0033 'International Tables Vol C Tables 4.2.6.8 and 6.1.1.4'
P P 0.1023 0.0942 'International Tables Vol C Tables 4.2.6.8 and 6.1.1.4'
Cl Cl 0.1484 0.1585 'International Tables Vol C Tables 4.2.6.8 and 6.1.1.4'
I I -0.4742 1.8119 'International Tables Vol C Tables 4.2.6.8 and 6.1.1.4'
Au Au -2.0133 8.8022 'International Tables Vol C Tables 4.2.6.8 and 6.1.1.4'

loop_
_geom_angle_atom_site_label_1
_geom_angle_atom_site_label_2
_geom_angle_atom_site_label_3
_geom_angle
P1 Au1 Cl1 174.05(7)
P2 Au2 Cl2 173.03(7)
N2 C1 N1 108.9(5)
N2 C1 H1 125.6
N1 C1 H1 125.6
C3 C2 N2 107.4(5)
C3 C2 I1 132.5(5)
N2 C2 I1 119.7(4)
C2 C3 N1 105.8(5)
C2 C3 P1 127.6(5)
N1 C3 P1 126.4(5)
N1 C4 H4A 109.5
N1 C4 H4B 109.5
H4A C4 H4B 109.5
N1 C4 H4C 109.5
H4A C4 H4C 109.5
H4B C4 H4C 109.5
C7 C6 C11 119.0(8)
C7 C6 P1 122.1(6)
C11 C6 P1 118.9(6)
C8 C7 C6 120.0(8)
C8 C7 H7 120.0
C6 C7 H7 120.0
C9 C8 C7 121.5(9)
C9 C8 H8 119.3
C7 C8 H8 119.3
C8 C9 C10 119.7(10)
C8 C9 H9 120.2
C10 C9 H9 120.2
C9 C10 C11 120.6(9)
C9 C10 H10 119.7
C11 C10 H10 119.7
C6 C11 C10 119.2(9)
C6 C11 H11 120.4
C10 C11 H11 120.4
C17 C12 C13 118.8(7)
C17 C12 P1 117.9(5)
C13 C12 P1 123.2(6)
C12 C13 C14 120.3(8)
C12 C13 H13 119.8
C14 C13 H13 119.8
C15 C14 C13 120.5(8)
C15 C14 H14 119.7
C13 C14 H14 119.7
C14 C15 C16 119.8(8)
C14 C15 H15 120.1
C16 C15 H15 120.1
C15 C16 C17 119.6(8)
C15 C16 H16 120.2
C17 C16 H16 120.2
C12 C17 C16 120.9(8)
C12 C17 H17 119.6
C16 C17 H17 119.6
N3 C18 N4 109.6(6)
N3 C18 H18 125.2
N4 C18 H18 125.2
C20 C19 N4 107.7(6)
C20 C19 I2 130.9(5)
N4 C19 I2 121.2(5)
C19 C20 N3 105.8(5)
C19 C20 P2 127.2(5)
N3 C20 P2 127.0(5)
N3 C21 H21A 109.5
N3 C21 H21B 109.5
H21A C21 H21B 109.5
N3 C21 H21C 109.5
H21A C21 H21C 109.5
H21B C21 H21C 109.5
N4 C22 H22A 109.5
N4 C22 H22B 109.5
H22A C22 H22B 109.5
N4 C22 H22C 109.5
H22A C22 H22C 109.5
H22B C22 H22C 109.5
C24 C23 C28 117.9(7)
C24 C23 P2 118.4(5)
C28 C23 P2 123.6(6)
C23 C24 C25 121.5(7)
C23 C24 H24 119.2
C25 C24 H24 119.2
C26 C25 C24 119.5(8)
C26 C25 H25 120.3
C24 C25 H25 120.3
C25 C26 C27 120.7(9)
C25 C26 H26 119.6
C27 C26 H26 119.6
C26 C27 C28 120.6(8)
C26 C27 H27 119.7
C28 C27 H27 119.7
C27 C28 C23 119.8(8)
C27 C28 H28 120.1
C23 C28 H28 120.1
C30 C29 C34 118.8(8)
C30 C29 P2 122.0(6)
C34 C29 P2 119.2(6)
C29 C30 C31 120.3(8)
C29 C30 H30 119.8
C31 C30 H30 119.8
C32 C31 C30 120.0(8)
C32 C31 H31 120.0
C30 C31 H31 120.0
C33 C32 C31 120.5(8)
C33 C32 H32 119.8
C31 C32 H32 119.8
C32 C33 C34 120.9(8)
C32 C33 H33 119.5
C34 C33 H33 119.5
C29 C34 C33 119.6(8)
C29 C34 H34 120.2
C33 C34 H34 120.2
C1 N1 C3 108.3(5)
C1 N1 C4 122.5(6)
C3 N1 C4 129.1(5)
C18 N3 C20 108.2(6)
C18 N3 C21 121.6(6)
C20 N3 C21 130.1(6)
C18 N4 C19 108.7(6)
C18 N4 C22 124.9(6)
C19 N4 C22 126.4(6)
C3 P1 C6 104.4(3)
C3 P1 C12 110.0(3)
C6 P1 C12 106.7(3)
C3 P1 Au1 111.0(2)
C6 P1 Au1 112.9(2)
C12 P1 Au1 111.5(2)
C23 P2 C20 104.9(3)
C23 P2 C29 107.0(4)
C20 P2 C29 106.2(4)
C23 P2 Au2 113.2(2)
C20 P2 Au2 113.9(2)
C29 P2 Au2 111.1(3)
C1 N2 C2 109.6(5)
C1 N2 C5 122.5(5)
C2 N2 C5 127.8(6)
N2 C5 H5A 109.5
N2 C5 H5B 109.5
H5A C5 H5B 109.5
N2 C5 H5C 109.5
H5A C5 H5C 109.5
H5B C5 H5C 109.5

loop_
_geom_bond_atom_site_label_1
_geom_bond_atom_site_label_2
_geom_bond_distance
Au1 P1 2.225(2)
Au1 Cl1 2.284(2)
Au2 P2 2.2279(18)
Au2 Cl2 2.2889(19)
C1 N2 1.323(8)
C1 N1 1.325(8)
C1 H1 0.9300
C2 C3 1.361(9)
C2 N2 1.368(8)
C2 I1 2.088(6)
C3 N1 1.411(8)
C3 P1 1.799(6)
C4 N1 1.470(8)
C4 H4A 0.9600
C4 H4B 0.9600
C4 H4C 0.9600
C6 C7 1.381(10)
C6 C11 1.383(10)
C6 P1 1.807(8)
C7 C8 1.371(11)
C7 H7 0.9300
C8 C9 1.348(13)
C8 H8 0.9300
C9 C10 1.358(14)
C9 H9 0.9300
C10 C11 1.401(13)
C10 H10 0.9300
C11 H11 0.9300
C12 C17 1.380(10)
C12 C13 1.383(10)
C12 P1 1.817(7)
C13 C14 1.384(11)
C13 H13 0.9300
C14 C15 1.373(12)
C14 H14 0.9300
C15 C16 1.376(12)
C15 H15 0.9300
C16 C17 1.391(10)
C16 H16 0.9300
C17 H17 0.9300
C18 N3 1.314(8)
C18 N4 1.316(9)
C18 H18 0.9300
C19 C20 1.350(9)
C19 N4 1.370(8)
C19 I2 2.095(6)
C20 N3 1.405(8)
C20 P2 1.799(6)
C21 N3 1.479(9)
C21 H21A 0.9600
C21 H21B 0.9600
C21 H21C 0.9600
C22 N4 1.458(9)
C22 H22A 0.9600
C22 H22B 0.9600
C22 H22C 0.9600
C23 C24 1.379(10)
C23 C28 1.384(9)
C23 P2 1.798(7)
C24 C25 1.387(11)
C24 H24 0.9300
C25 C26 1.335(12)
C25 H25 0.9300
C26 C27 1.365(12)
C26 H26 0.9300
C27 C28 1.381(11)
C27 H27 0.9300
C28 H28 0.9300
C29 C30 1.378(11)
C29 C34 1.383(11)
C29 P2 1.804(8)
C30 C31 1.383(10)
C30 H30 0.9300
C31 C32 1.366(11)
C31 H31 0.9300
C32 C33 1.334(11)
C32 H32 0.9300
C33 C34 1.393(11)
C33 H33 0.9300
C34 H34 0.9300
N2 C5 1.460(8)
C5 H5A 0.9600
C5 H5B 0.9600
C5 H5C 0.9600

loop_
_geom_torsion_atom_site_label_1
_geom_torsion_atom_site_label_2
_geom_torsion_atom_site_label_3
_geom_torsion_atom_site_label_4
_geom_torsion
N2 C2 C3 N1 1.2(7)
I1 C2 C3 N1 -171.5(5)
N2 C2 C3 P1 175.8(5)
I1 C2 C3 P1 3.2(10)
C11 C6 C7 C8 -0.7(12)
P1 C6 C7 C8 177.6(6)
C6 C7 C8 C9 1.6(13)
C7 C8 C9 C10 -1.5(16)
C8 C9 C10 C11 0.5(17)
C7 C6 C11 C10 -0.2(14)
P1 C6 C11 C10 -178.5(8)
C9 C10 C11 C6 0.3(17)
C17 C12 C13 C14 1.7(11)
P1 C12 C13 C14 178.3(6)
C12 C13 C14 C15 -3.1(13)
C13 C14 C15 C16 3.0(13)
C14 C15 C16 C17 -1.5(13)
C13 C12 C17 C16 -0.3(11)
P1 C12 C17 C16 -177.1(6)
C15 C16 C17 C12 0.2(12)
N4 C19 C20 N3 -0.8(7)
I2 C19 C20 N3 174.4(4)
N4 C19 C20 P2 177.6(5)
I2 C19 C20 P2 -7.3(10)
C28 C23 C24 C25 0.4(11)
P2 C23 C24 C25 -175.8(6)
C23 C24 C25 C26 1.0(13)
C24 C25 C26 C27 -1.1(14)
C25 C26 C27 C28 0.0(15)
C26 C27 C28 C23 1.4(13)
C24 C23 C28 C27 -1.5(11)
P2 C23 C28 C27 174.4(6)
C34 C29 C30 C31 -1.1(14)
P2 C29 C30 C31 179.0(7)
C29 C30 C31 C32 -0.5(14)
C30 C31 C32 C33 1.3(14)
C31 C32 C33 C34 -0.6(14)
C30 C29 C34 C33 1.9(14)
P2 C29 C34 C33 -178.2(7)
C32 C33 C34 C29 -1.1(14)
N2 C1 N1 C3 1.2(8)
N2 C1 N1 C4 -178.7(6)
C2 C3 N1 C1 -1.5(7)
P1 C3 N1 C1 -176.2(5)
C2 C3 N1 C4 178.5(7)
P1 C3 N1 C4 3.8(10)
N4 C18 N3 C20 -0.8(8)
N4 C18 N3 C21 175.1(6)
C19 C20 N3 C18 1.0(7)
P2 C20 N3 C18 -177.4(5)
C19 C20 N3 C21 -174.5(7)
P2 C20 N3 C21 7.1(10)
N3 C18 N4 C19 0.4(8)
N3 C18 N4 C22 178.1(6)
C20 C19 N4 C18 0.3(7)
I2 C19 N4 C18 -175.4(5)
C20 C19 N4 C22 -177.4(7)
I2 C19 N4 C22 6.9(9)
C2 C3 P1 C6 -104.4(7)
N1 C3 P1 C6 69.2(6)
C2 C3 P1 C12 141.5(6)
N1 C3 P1 C12 -44.9(7)
C2 C3 P1 Au1 17.6(7)
N1 C3 P1 Au1 -168.9(5)
C7 C6 P1 C3 14.1(7)
C11 C6 P1 C3 -167.7(7)
C7 C6 P1 C12 130.6(6)
C11 C6 P1 C12 -51.2(8)
C7 C6 P1 Au1 -106.6(6)
C11 C6 P1 Au1 71.6(7)
C17 C12 P1 C3 -94.7(6)
C13 C12 P1 C3 88.7(6)
C17 C12 P1 C6 152.6(5)
C13 C12 P1 C6 -24.0(7)
C17 C12 P1 Au1 28.9(6)
C13 C12 P1 Au1 -147.7(5)
Cl1 Au1 P1 C3 172.0(7)
Cl1 Au1 P1 C6 -71.1(8)
Cl1 Au1 P1 C12 49.0(8)
C24 C23 P2 C20 70.8(6)
C28 C23 P2 C20 -105.1(6)
C24 C23 P2 C29 -176.7(6)
C28 C23 P2 C29 7.4(7)
C24 C23 P2 Au2 -54.0(6)
C28 C23 P2 Au2 130.1(6)
C19 C20 P2 C23 -155.1(6)
N3 C20 P2 C23 22.9(6)
C19 C20 P2 C29 91.9(7)
N3 C20 P2 C29 -90.1(6)
C19 C20 P2 Au2 -30.7(7)
N3 C20 P2 Au2 147.3(5)
C30 C29 P2 C23 -84.3(8)
C34 C29 P2 C23 95.8(8)
C30 C29 P2 C20 27.3(9)
C34 C29 P2 C20 -152.6(7)
C30 C29 P2 Au2 151.6(7)
C34 C29 P2 Au2 -28.3(8)
Cl2 Au2 P2 C23 -74.4(7)
Cl2 Au2 P2 C20 165.9(6)
Cl2 Au2 P2 C29 46.0(7)
N1 C1 N2 C2 -0.5(8)
N1 C1 N2 C5 -177.6(7)
C3 C2 N2 C1 -0.5(8)
I1 C2 N2 C1 173.3(5)
C3 C2 N2 C5 176.5(7)
I1 C2 N2 C5 -9.8(10)
